data_7202684
loop_
_publ_author_name
'Gdaniec, Maria'

_publ_section_title
;
 On the polymorphs of pentafluorophenol and its 2?:?1 co-crystal with
 pentafluoroaniline
;
_journal_issue 4
_journal_name_full CrystEngComm
_journal_page_first 286
_journal_paper_doi 10.1039/b700245a
_journal_volume 9
_journal_year 2007
_chemical_formula_moiety '2C6F5OH, C6F5NH2'
_chemical_formula_sum 'C18 H4 F15 N O2'
_chemical_formula_weight 551.22
_chemical_name_systematic
;
2,3,4,5,6-pentafluorophenol 2,3,4,5,6-pentafluoroaniline 2:1 adduct
;
_space_group_IT_number 9
_symmetry_cell_setting monoclinic
_symmetry_space_group_name_Hall 'C -2yc'
_symmetry_space_group_name_H-M 'C 1 c 1'
_atom_sites_solution_hydrogens geom
_atom_sites_solution_primary direct
_atom_sites_solution_secondary difmap
_audit_creation_method SHELXL-97
_cell_angle_alpha 90.00
_cell_angle_beta 114.797(7)
_cell_angle_gamma 90.00
_cell_formula_units_Z 4
_cell_length_a 21.1635(16)
_cell_length_b 5.6554(4)
_cell_length_c 16.5577(13)
_cell_measurement_reflns_used 2644
_cell_measurement_temperature 100(2)
_cell_measurement_theta_max 25
_cell_measurement_theta_min 4
_cell_volume 1799.0(3)
_computing_cell_refinement
;
CrysAlis RED (Oxford Diffraction, 2004)
;
_computing_data_collection
;
CrysAlis CCD (Oxford Diffraction, 2004)
;
_computing_data_reduction
;
CrysAlis RED
;
_computing_molecular_graphics
; Stereochemical Workstation (Siemens, 1989).
Mercury, Version 1.4
(Bruno et al., 2002)
;
_computing_publication_material SHELXL-97
_computing_structure_refinement 'SHELXL-97 (Sheldrick, 1997)'
_computing_structure_solution 'SHELXS-97 (Sheldrick, 1997)'
_diffrn_ambient_temperature 100(2)
_diffrn_measured_fraction_theta_full 0.994
_diffrn_measured_fraction_theta_max 0.994
_diffrn_measurement_device_type 'Kuma KM4CCD \k geometry'
_diffrn_measurement_method '\w scans'
_diffrn_radiation_monochromator graphite
_diffrn_radiation_source 'fine-focus sealed tube'
_diffrn_radiation_type MoK\a
_diffrn_radiation_wavelength 0.71073
_diffrn_reflns_av_R_equivalents 0.0240
_diffrn_reflns_av_sigmaI/netI 0.0359
_diffrn_reflns_limit_h_max 26
_diffrn_reflns_limit_h_min -22
_diffrn_reflns_limit_k_max 7
_diffrn_reflns_limit_k_min -7
_diffrn_reflns_limit_l_max 15
_diffrn_reflns_limit_l_min -21
_diffrn_reflns_number 6745
_diffrn_reflns_theta_full 27.10
_diffrn_reflns_theta_max 27.10
_diffrn_reflns_theta_min 4.08
_diffrn_standards_number 0
_exptl_absorpt_coefficient_mu 0.237
_exptl_absorpt_correction_type none
_exptl_crystal_colour colorless
_exptl_crystal_density_diffrn 2.035
_exptl_crystal_density_method 'not measured'
_exptl_crystal_description prism
_exptl_crystal_F_000 1080
_exptl_crystal_size_max 0.2
_exptl_crystal_size_mid 0.2
_exptl_crystal_size_min 0.1
_refine_diff_density_max 0.197
_refine_diff_density_min -0.193
_refine_diff_density_rms 0.045
_refine_ls_extinction_method none
_refine_ls_goodness_of_fit_ref 0.950
_refine_ls_hydrogen_treatment mixed
_refine_ls_matrix_type full
_refine_ls_number_parameters 341
_refine_ls_number_reflns 1975
_refine_ls_number_restraints 2
_refine_ls_restrained_S_all 0.950
_refine_ls_R_factor_all 0.0431
_refine_ls_R_factor_gt 0.0313
_refine_ls_shift/su_max 0.000
_refine_ls_shift/su_mean 0.000
_refine_ls_structure_factor_coef Fsqd
_refine_ls_weighting_details 'calc w=1/[\s^2^(Fo^2^)+(0.0350P)^2^] where P=(Fo^2^+2Fc^2^)/3'
_refine_ls_weighting_scheme calc
_refine_ls_wR_factor_gt 0.0573
_refine_ls_wR_factor_ref 0.0608
_reflns_number_gt 1625
_reflns_number_total 1975
_reflns_threshold_expression I>2\s(I)
_cod_data_source_file b700245a.txt
_cod_data_source_block cocryst
_cod_original_sg_symbol_H-M 'C c'
_cod_database_code 7202684

loop_
_symmetry_equiv_pos_as_xyz
'x, y, z'
'x, -y, z+1/2'
'x+1/2, y+1/2, z'
'x+1/2, -y+1/2, z+1/2'

loop_
_atom_site_label
_atom_site_type_symbol
_atom_site_fract_x
_atom_site_fract_y
_atom_site_fract_z
_atom_site_U_iso_or_equiv
_atom_site_adp_type
_atom_site_occupancy
_atom_site_symmetry_multiplicity
_atom_site_calc_flag
_atom_site_refinement_flags
_atom_site_disorder_assembly
_atom_site_disorder_group
O1A O 0.56149(13) 0.9079(4) 0.46573(19) 0.0213(6) Uani 1 1 d . . .
H1A H 0.554(2) 0.916(8) 0.411(3) 0.058(14) Uiso 1 1 d . . .
F2A F 0.56938(11) 0.8382(3) 0.63027(15) 0.0244(5) Uani 1 1 d . . .
F3A F 0.51307(11) 0.4533(4) 0.67157(15) 0.0270(6) Uani 1 1 d . . .
F4A F 0.44144(11) 0.1290(4) 0.54291(16) 0.0303(6) Uani 1 1 d . . .
F5A F 0.43034(11) 0.1930(4) 0.37390(17) 0.0274(6) Uani 1 1 d . . .
F6A F 0.48683(10) 0.5785(4) 0.33319(14) 0.0229(5) Uani 1 1 d . . .
C1A C 0.52978(18) 0.7162(6) 0.4814(3) 0.0170(8) Uani 1 1 d . . .
C2A C 0.53455(19) 0.6773(7) 0.5666(3) 0.0190(9) Uani 1 1 d . . .
C3A C 0.50530(19) 0.4835(6) 0.5870(3) 0.0191(8) Uani 1 1 d . . .
C4A C 0.46967(19) 0.3205(6) 0.5230(3) 0.0204(9) Uani 1 1 d . . .
C5A C 0.46394(19) 0.3519(6) 0.4378(3) 0.0202(9) Uani 1 1 d . . .
C6A C 0.49328(18) 0.5476(6) 0.4175(3) 0.0174(8) Uani 1 1 d . . .
O1B O 0.64107(13) 1.2521(5) 0.58357(18) 0.0223(6) Uani 1 1 d . . .
H1B H 0.622(2) 1.115(9) 0.554(3) 0.069(15) Uiso 1 1 d . . .
F2B F 0.70606(11) 1.6347(4) 0.68067(16) 0.0276(6) Uani 1 1 d . . .
F3B F 0.84425(11) 1.7026(4) 0.73586(15) 0.0337(6) Uani 1 1 d . . .
F4B F 0.92226(11) 1.3835(4) 0.69226(17) 0.0373(7) Uani 1 1 d . . .
F5B F 0.85938(12) 0.9907(4) 0.59556(17) 0.0340(6) Uani 1 1 d . . .
F6B F 0.72109(11) 0.9223(3) 0.54248(15) 0.0261(6) Uani 1 1 d . . .
C1B C 0.71063(18) 1.2762(6) 0.6102(3) 0.0167(8) Uani 1 1 d . . .
C2B C 0.7440(2) 1.4736(6) 0.6601(3) 0.0221(10) Uani 1 1 d . . .
C3B C 0.8140(2) 1.5096(6) 0.6874(3) 0.0237(9) Uani 1 1 d . . .
C4B C 0.85334(19) 1.3485(7) 0.6661(3) 0.0245(9) Uani 1 1 d . . .
C5B C 0.8223(2) 1.1506(7) 0.6182(3) 0.0222(9) Uani 1 1 d . . .
C6B C 0.75159(19) 1.1170(6) 0.5909(3) 0.0188(9) Uani 1 1 d . . .
N1C N 0.56934(16) 1.0483(6) 0.3114(2) 0.0231(7) Uani 1 1 d . . .
H2C H 0.5525(19) 0.932(6) 0.271(2) 0.035(11) Uiso 1 1 d . . .
H1C H 0.540(2) 1.173(7) 0.288(3) 0.045(12) Uiso 1 1 d . . .
F2C F 0.65843(12) 0.7561(4) 0.27249(16) 0.0280(5) Uani 1 1 d . . .
F3C F 0.79531(12) 0.8555(4) 0.32815(17) 0.0287(6) Uani 1 1 d . . .
F4C F 0.84932(10) 1.2595(4) 0.42088(15) 0.0287(6) Uani 1 1 d . . .
F5C F 0.76447(12) 1.5650(4) 0.45587(16) 0.0263(6) Uani 1 1 d . . .
F6C F 0.62755(12) 1.4668(4) 0.39942(18) 0.0286(6) Uani 1 1 d . . .
C1C C 0.63949(19) 1.1082(6) 0.3345(3) 0.0176(8) Uani 1 1 d . . .
C2C C 0.6840(2) 0.9582(6) 0.3175(3) 0.0180(9) Uani 1 1 d . . .
C3C C 0.75423(19) 1.0072(6) 0.3460(3) 0.0167(8) Uani 1 1 d . . .
C4C C 0.78117(18) 1.2103(6) 0.3916(3) 0.0197(9) Uani 1 1 d . . .
C5C C 0.7379(2) 1.3669(6) 0.4096(3) 0.0193(9) Uani 1 1 d . . .
C6C C 0.6687(2) 1.3133(6) 0.3813(3) 0.0204(9) Uani 1 1 d . . .

loop_
_atom_site_aniso_label
_atom_site_aniso_U_11
_atom_site_aniso_U_22
_atom_site_aniso_U_33
_atom_site_aniso_U_23
_atom_site_aniso_U_13
_atom_site_aniso_U_12
O1A 0.0249(14) 0.0239(13) 0.0157(15) 0.0003(11) 0.0091(12) -0.0019(11)
F2A 0.0239(12) 0.0297(11) 0.0176(13) -0.0049(10) 0.0069(10) 0.0000(9)
F3A 0.0313(12) 0.0334(12) 0.0197(15) 0.0050(10) 0.0140(11) 0.0036(10)
F4A 0.0302(13) 0.0242(11) 0.0414(17) 0.0035(10) 0.0199(12) -0.0033(9)
F5A 0.0224(11) 0.0279(11) 0.0291(15) -0.0106(11) 0.0081(10) -0.0024(10)
F6A 0.0202(11) 0.0345(12) 0.0140(13) -0.0032(10) 0.0072(10) 0.0011(9)
C1A 0.0110(17) 0.0206(18) 0.020(2) -0.0024(15) 0.0069(16) 0.0045(13)
C2A 0.018(2) 0.0227(18) 0.018(2) -0.0077(16) 0.0090(17) 0.0020(14)
C3A 0.0179(18) 0.0241(18) 0.017(2) -0.0006(16) 0.0095(17) 0.0066(15)
C4A 0.0184(19) 0.0190(17) 0.026(2) 0.0027(17) 0.0111(18) 0.0014(14)
C5A 0.0091(17) 0.0239(18) 0.022(2) -0.0075(17) 0.0014(16) 0.0027(14)
C6A 0.0123(17) 0.0296(19) 0.010(2) 0.0029(16) 0.0041(15) 0.0057(15)
O1B 0.0149(13) 0.0247(13) 0.0256(18) -0.0025(12) 0.0069(12) -0.0006(11)
F2B 0.0325(14) 0.0232(12) 0.0284(15) -0.0064(10) 0.0142(12) 0.0008(9)
F3B 0.0352(13) 0.0327(12) 0.0269(16) -0.0042(11) 0.0068(12) -0.0170(10)
F4B 0.0148(11) 0.0589(16) 0.0342(15) 0.0125(12) 0.0064(10) -0.0049(11)
F5B 0.0294(13) 0.0415(14) 0.0366(16) 0.0079(12) 0.0193(12) 0.0152(11)
F6B 0.0334(13) 0.0213(10) 0.0255(14) -0.0025(10) 0.0142(11) 0.0034(9)
C1B 0.0140(18) 0.0237(18) 0.012(2) 0.0011(16) 0.0049(16) -0.0002(14)
C2B 0.025(2) 0.0201(18) 0.021(3) 0.0036(16) 0.0092(19) 0.0071(15)
C3B 0.028(2) 0.0207(18) 0.017(2) 0.0008(16) 0.0040(18) -0.0088(15)
C4B 0.0146(19) 0.037(2) 0.019(2) 0.0108(18) 0.0038(16) 0.0022(16)
C5B 0.023(2) 0.0303(19) 0.015(2) 0.0073(16) 0.0090(16) 0.0107(16)
C6B 0.021(2) 0.0189(18) 0.015(2) 0.0036(15) 0.0053(17) 0.0011(15)
N1C 0.0159(16) 0.0327(17) 0.0179(18) 0.0032(15) 0.0046(13) 0.0001(14)
F2C 0.0315(11) 0.0238(11) 0.0255(14) -0.0049(10) 0.0089(10) -0.0035(9)
F3C 0.0252(12) 0.0292(12) 0.0341(16) -0.0047(11) 0.0148(11) 0.0090(9)
F4C 0.0187(12) 0.0343(12) 0.0329(16) -0.0047(11) 0.0104(11) -0.0018(10)
F5C 0.0295(12) 0.0193(11) 0.0308(15) -0.0047(10) 0.0135(10) -0.0015(9)
F6C 0.0282(12) 0.0297(12) 0.0342(15) 0.0012(11) 0.0192(11) 0.0126(10)
C1C 0.0171(18) 0.0255(18) 0.012(2) 0.0057(15) 0.0075(15) 0.0009(14)
C2C 0.026(2) 0.0166(17) 0.012(2) 0.0006(15) 0.0087(17) -0.0013(15)
C3C 0.0193(19) 0.0190(17) 0.014(2) 0.0049(15) 0.0097(17) 0.0070(14)
C4C 0.0136(19) 0.0248(19) 0.021(2) 0.0071(17) 0.0076(17) 0.0015(15)
C5C 0.028(2) 0.0161(18) 0.015(2) -0.0002(15) 0.0097(17) 0.0009(15)
C6C 0.020(2) 0.0240(18) 0.022(2) 0.0083(17) 0.0141(17) 0.0121(15)

loop_
_atom_type_symbol
_atom_type_description
_atom_type_scat_dispersion_real
_atom_type_scat_dispersion_imag
_atom_type_scat_source
C C 0.0033 0.0016 'International Tables Vol C Tables 4.2.6.8 and 6.1.1.4'
H H 0.0000 0.0000 'International Tables Vol C Tables 4.2.6.8 and 6.1.1.4'
N N 0.0061 0.0033 'International Tables Vol C Tables 4.2.6.8 and 6.1.1.4'
F F 0.0171 0.0103 'International Tables Vol C Tables 4.2.6.8 and 6.1.1.4'
O O 0.0106 0.0060 'International Tables Vol C Tables 4.2.6.8 and 6.1.1.4'

loop_
_geom_angle_atom_site_label_1
_geom_angle_atom_site_label_2
_geom_angle_atom_site_label_3
_geom_angle
_geom_angle_site_symmetry_1
_geom_angle_site_symmetry_3
_geom_angle_publ_flag
C1A O1A H1A 111(3) . . ?
O1A C1A C2A 119.4(3) . . ?
O1A C1A C6A 124.2(4) . . ?
C2A C1A C6A 116.4(3) . . ?
F2A C2A C3A 120.1(4) . . ?
F2A C2A C1A 118.0(3) . . ?
C3A C2A C1A 122.0(3) . . ?
F3A C3A C4A 120.4(3) . . ?
F3A C3A C2A 119.1(3) . . ?
C4A C3A C2A 120.5(4) . . ?
F4A C4A C3A 120.7(4) . . ?
F4A C4A C5A 119.9(4) . . ?
C3A C4A C5A 119.4(3) . . ?
F5A C5A C4A 120.7(4) . . ?
F5A C5A C6A 119.4(4) . . ?
C4A C5A C6A 119.9(4) . . ?
F6A C6A C5A 119.6(3) . . ?
F6A C6A C1A 118.6(3) . . ?
C5A C6A C1A 121.9(4) . . ?
C1B O1B H1B 116(3) . . ?
O1B C1B C6B 124.3(3) . . ?
O1B C1B C2B 119.0(3) . . ?
C6B C1B C2B 116.7(3) . . ?
F2B C2B C3B 119.5(3) . . ?
F2B C2B C1B 119.0(3) . . ?
C3B C2B C1B 121.5(3) . . ?
F3B C3B C2B 119.6(4) . . ?
F3B C3B C4B 120.1(4) . . ?
C2B C3B C4B 120.3(4) . . ?
F4B C4B C5B 119.8(4) . . ?
F4B C4B C3B 120.6(4) . . ?
C5B C4B C3B 119.6(4) . . ?
F5B C5B C4B 120.9(4) . . ?
F5B C5B C6B 119.5(4) . . ?
C4B C5B C6B 119.5(4) . . ?
F6B C6B C1B 118.6(3) . . ?
F6B C6B C5B 119.1(3) . . ?
C1B C6B C5B 122.3(3) . . ?
C1C N1C H2C 115(2) . . ?
C1C N1C H1C 112(3) . . ?
H2C N1C H1C 106(3) . . ?
C2C C1C C6C 116.4(3) . . ?
C2C C1C N1C 121.8(3) . . ?
C6C C1C N1C 121.6(3) . . ?
F2C C2C C1C 118.9(3) . . ?
F2C C2C C3C 118.8(3) . . ?
C1C C2C C3C 122.2(3) . . ?
F3C C3C C4C 120.2(3) . . ?
F3C C3C C2C 120.0(3) . . ?
C4C C3C C2C 119.8(3) . . ?
F4C C4C C3C 120.7(3) . . ?
F4C C4C C5C 119.6(3) . . ?
C3C C4C C5C 119.7(3) . . ?
F5C C5C C6C 120.7(3) . . ?
F5C C5C C4C 119.9(3) . . ?
C6C C5C C4C 119.3(3) . . ?
F6C C6C C5C 118.6(3) . . ?
F6C C6C C1C 118.9(3) . . ?
C5C C6C C1C 122.5(3) . . ?

loop_
_geom_bond_atom_site_label_1
_geom_bond_atom_site_label_2
_geom_bond_distance
_geom_bond_site_symmetry_2
_geom_bond_publ_flag
O1A C1A 1.356(4) . ?
O1A H1A 0.85(4) . ?
F2A C2A 1.353(4) . ?
F3A C3A 1.351(4) . ?
F4A C4A 1.343(4) . ?
F5A C5A 1.342(4) . ?
F6A C6A 1.356(4) . ?
C1A C2A 1.388(5) . ?
C1A C6A 1.393(5) . ?
C2A C3A 1.369(5) . ?
C3A C4A 1.368(6) . ?
C4A C5A 1.376(6) . ?
C5A C6A 1.377(6) . ?
O1B C1B 1.355(4) . ?
O1B H1B 0.92(5) . ?
F2B C2B 1.349(4) . ?
F3B C3B 1.347(4) . ?
F4B C4B 1.351(4) . ?
F5B C5B 1.350(4) . ?
F6B C6B 1.356(4) . ?
C1B C6B 1.376(5) . ?
C1B C2B 1.393(5) . ?
C2B C3B 1.371(5) . ?
C3B C4B 1.375(6) . ?
C4B C5B 1.370(5) . ?
C5B C6B 1.382(5) . ?
N1C C1C 1.410(5) . ?
N1C H2C 0.90(4) . ?
N1C H1C 0.91(4) . ?
F2C C2C 1.347(4) . ?
F3C C3C 1.340(4) . ?
F4C C4C 1.344(4) . ?
F5C C5C 1.341(4) . ?
F6C C6C 1.350(4) . ?
C1C C2C 1.381(5) . ?
C1C C6C 1.388(5) . ?
C2C C3C 1.386(5) . ?
C3C C4C 1.361(5) . ?
C4C C5C 1.392(5) . ?
C5C C6C 1.372(5) . ?

loop_
_geom_hbond_atom_site_label_D
_geom_hbond_atom_site_label_H
_geom_hbond_atom_site_label_A
_geom_hbond_distance_DH
_geom_hbond_distance_HA
_geom_hbond_distance_DA
_geom_hbond_angle_DHA
_geom_hbond_site_symmetry_A
O1A H1A N1C 0.85(4) 1.96(4) 2.747(5) 153(4) .
O1B H1B O1A 0.92(5) 1.88(5) 2.771(4) 161(4) .
O1B H1B F2A 0.92(5) 2.54(5) 3.060(3) 116(3) .
N1C H1C F4B 0.91(4) 2.35(4) 2.929(3) 121(3) 4_474
N1C H2C F2C 0.90(4) 2.44(4) 2.778(4) 102(3) .
N1C H2C F3A 0.90(4) 2.65(4) 3.537(4) 172(3) 2_564

loop_
_cod_related_entry_id
_cod_related_entry_database
_cod_related_entry_code
1 ChemSpider 21149224
